data_2001243
loop_
_publ_author_name
'Tak, H.'
'Fronczek, F. R.'
'Fischer, N. H.'

_publ_section_title
;
 Ceratiolin from <i>Ceratiola ericoides</i>
;
_journal_issue 11
_journal_name_full 'Acta Crystallographica Section C'
_journal_page_first 1990
_journal_page_last 1992
_journal_paper_doi 10.1107/S0108270193003981
_journal_volume 49
_journal_year 1993
_chemical_formula_sum 'C17 H18 O5'
_chemical_formula_weight 302.3
_space_group_IT_number 2
_symmetry_cell_setting triclinic
_symmetry_space_group_name_Hall '-P 1'
_symmetry_space_group_name_H-M 'P -1'
_atom_type_scat_source IntTabIV
_cell_angle_alpha 73.824(11)
_cell_angle_beta 76.383(11)
_cell_angle_gamma 67.8230(10)
_cell_formula_units_Z 2
_cell_length_a 7.5972(10)
_cell_length_b 8.9585(10)
_cell_length_c 12.672(2)
_cell_measurement_reflns_used 25
_cell_measurement_temperature 299
_cell_measurement_theta_max 30
_cell_measurement_theta_min 25
_cell_volume 758.76(18)
_diffrn_measurement_device 'Enraf-Nonius CAD-4'
_diffrn_measurement_method \w-2\q
_diffrn_radiation_type CuK\a
_diffrn_radiation_wavelength 1.54184
_diffrn_reflns_limit_h_max 9
_diffrn_reflns_limit_h_min 0
_diffrn_reflns_limit_k_max 11
_diffrn_reflns_limit_k_min -9
_diffrn_reflns_limit_l_max 15
_diffrn_reflns_limit_l_min -15
_diffrn_reflns_number 3126
_diffrn_reflns_theta_max 75
_diffrn_standards_decay_% <2
_diffrn_standards_interval_time 167
_diffrn_standards_number 3
_exptl_absorpt_coefficient_mu 0.77
_exptl_absorpt_correction_type none
_exptl_crystal_colour Yellow
_exptl_crystal_density_diffrn 1.323
_exptl_crystal_description Sphenoidal
_exptl_crystal_size_max 0.25
_exptl_crystal_size_mid 0.18
_exptl_crystal_size_min 0.15
_refine_diff_density_max 0.28
_refine_diff_density_min -0.11
_refine_ls_extinction_coef 4.2E-6(6)
_refine_ls_extinction_method '(I + vgI~c~)^-1^ applied to F~c~'
_refine_ls_goodness_of_fit_obs 2.857
_refine_ls_hydrogen_treatment refall
_refine_ls_number_parameters 272
_refine_ls_number_reflns 2718
_refine_ls_R_factor_obs 0.042
_refine_ls_shift/esd_max 0.06
_refine_ls_structure_factor_coef F
_refine_ls_weighting_details 'w = 4F^2^[\s^2^(I) + (0.02F^2^)^2^]^-1^'
_refine_ls_weighting_scheme calc
_refine_ls_wR_factor_obs 0.060
_reflns_number_observed 2718
_reflns_number_total 3126
_reflns_observed_criterion I>2\s(I)
_cod_data_source_file hh1060.cif
_cod_data_source_block hh1060_structure_1_of_1
_cod_depositor_comments
;
The following automatic conversions were performed:

'_refine_ls_weighting_scheme' value 'w = 4F^2^[\s^2^(I) +
(0.02F^2^)^2^]^-1^' was changed to 'calc'. New tag
'_refine_ls_weighting_details' was created. The value of the new tag
was set to 'w = 4F^2^[\s^2^(I) + (0.02F^2^)^2^]^-1^'.

Automatic conversion script
Id: cif_fix_values 3143 2015-03-26 13:38:13Z robertas 
;
_cod_original_cell_volume 758.8(2)
_cod_database_code 2001243

loop_
_symmetry_equiv_pos_as_xyz
x,y,z
-x,-y,-z

loop_
_atom_site_label
_atom_site_fract_x
_atom_site_fract_y
_atom_site_fract_z
O1 -.07770(10) .55530(10) .61632(8)
O2 .29060(10) .48370(10) .52812(7)
O3 .56980(10) .34620(10) .66077(8)
O4 .10790(10) .30210(10) .96915(8)
O5 -.23270(10) .43510(10) .96403(9)
C1 .0339(2) .5101(2) .68410(10)
C2 .2383(2) .5125(2) .63800(10)
C3 .3857(2) .3863(2) .70760(10)
C4 .3423(2) .3198(2) .81550(10)
C5 .1441(2) .3621(2) .86410(10)
C6 -.0117(2) .4619(2) .80300(10)
C7 -.2031(2) .4963(2) .86070(10)
C8 -.3767(2) .6118(2) .80920(10)
C9 -.3908(2) .7917(2) .79190(10)
C10 -.5832(2) .9085(2) .76110(10)
C11 -.7481(2) .9204(2) .83910(10)
C12 -.9265(3) 1.0199(3) .8109(2)
C13 -.9443(3) 1.1100(2) .7043(2)
C14 -.7836(3) 1.1025(2) .6272(2)
C15 -.6026(2) 1.0022(2) .65520(10)
C16 .2360(2) .6860(2) .63400(10)
C17 .4953(2) .2057(2) .88490(10)
H2O .191(2) .485(2) .506(2)
H3O .582(3) .407(3) .588(2)
H4O -.053(3) .354(2) .984(2)
H8a -.490(2) .590(2) .8620(10)
H8b -.376(2) .588(2) .7360(10)
H9a -.280(2) .816(2) .7260(10)
H9b -.368(2) .806(2) .8620(10)
H11 -.737(3) .855(2) .916(2)
H12 -1.044(3) 1.022(3) .866(2)
H13 -1.071(3) 1.171(3) .686(2)
H14 -.783(3) 1.162(3) .551(2)
H15 -.488(2) .996(2) .6000(10)
H16a .207(2) .706(2) .714(2)
H16b .370(2) .698(2) .603(2)
H16c .133(2) .766(2) .5890(10)
H17a .526(3) .259(3) .932(2)
H17b .607(4) .143(3) .854(2)
H17c .453(3) .117(3) .934(2)

loop_
_geom_angle_atom_site_label_1
_geom_angle_atom_site_label_2
_geom_angle_atom_site_label_3
_geom_angle
_geom_angle_publ_flag
O1 C1 C2 116.60(10) yes
O1 C1 C6 126.20(10) yes
C2 C1 C6 117.10(10) yes
O2 C2 C1 110.10(10) yes
O2 C2 C3 108.50(9) yes
O2 C2 C16 108.70(10) yes
C1 C2 C3 113.04(9) yes
C1 C2 C16 106.70(10) yes
C3 C2 C16 109.60(10) yes
O3 C3 C2 117.60(10) yes
O3 C3 C4 118.90(10) yes
C2 C3 C4 123.30(10) yes
C3 C4 C5 118.30(10) yes
C3 C4 C17 121.70(10) yes
C5 C4 C17 120.00(10) yes
O4 C5 C4 116.70(10) yes
O4 C5 C6 119.50(10) yes
C4 C5 C6 123.80(10) yes
C1 C6 C5 117.50(10) yes
C1 C6 C7 123.50(10) yes
C5 C6 C7 118.70(10) yes
O5 C7 C6 119.90(10) yes
O5 C7 C8 116.00(10) yes
C6 C7 C8 123.90(10) yes
C7 C8 C9 111.40(10) yes
C8 C9 C10 111.40(10) yes
C9 C10 C11 120.30(10) yes
C9 C10 C15 121.60(10) yes
C11 C10 C15 118.10(10) yes
C10 C11 C12 121.1(2) yes
C11 C12 C13 120.2(2) yes
C12 C13 C14 119.5(2) yes
C13 C14 C15 120.6(2) yes
C10 C15 C14 120.50(10) yes

loop_
_geom_bond_atom_site_label_1
_geom_bond_atom_site_label_2
_geom_bond_distance
_geom_bond_publ_flag
O1 C1 1.230(2) yes
O2 C2 1.423(2) yes
O3 C3 1.3360(10) yes
O4 C5 1.2950(10) yes
O5 C7 1.273(2) yes
C1 C2 1.531(2) yes
C1 C6 1.442(2) yes
C2 C3 1.505(2) yes
C2 C16 1.535(2) yes
C3 C4 1.347(2) yes
C4 C5 1.432(2) yes
C4 C17 1.501(2) yes
C5 C6 1.431(2) yes
C6 C7 1.425(2) yes
C7 C8 1.495(2) yes
C8 C9 1.530(2) yes
C9 C10 1.507(2) yes
C10 C11 1.390(2) yes
C10 C15 1.378(2) yes
C11 C12 1.378(2) yes
C12 C13 1.375(3) yes
C13 C14 1.364(3) yes
C14 C15 1.394(2) yes
O2 H2O .86(2) yes
O3 H3O .94(2) yes
O4 H4O 1.12(2) yes
C8 H8a 1.00(2) yes
C8 H8b 1.00(2) yes
C9 H9a 1.07(2) yes
C9 H9b 1.00(2) yes
C11 H11 .99(2) yes
C12 H12 .99(2) yes
C13 H13 .95(2) yes
C14 H14 .96(2) yes
C15 H15 .98(2) yes
C16 H16a 1.04(2) yes
C16 H16b 1.04(2) yes
C16 H16c 1.00(2) yes
C17 H17a .97(3) yes
C17 H17b .94(2) yes
C17 H17c .97(2) yes

loop_
_geom_torsion_atom_site_label_1
_geom_torsion_atom_site_label_2
_geom_torsion_atom_site_label_3
_geom_torsion_atom_site_label_4
_geom_torsion
_geom_torsion_publ_flag
H2O O2 C2 C1 8.4(13) yes
H3O O3 C3 C2 1(2) yes
H4O O4 C5 C6 -1.7(11) yes
O1 C1 C2 O2 -30.2(2) yes
C6 C1 C2 C3 30.8(2) yes
C2 C1 C6 C5 -23.6(2) yes
O2 C2 C3 O3 39.5(2) yes
C1 C2 C3 C4 -22.0(2) yes
C2 C3 C4 C5 4.8(2) yes
C3 C4 C5 C6 4.5(2) yes
O4 C5 C6 C7 1.8(2) yes
C4 C5 C6 C1 5.5(2) yes
C5 C6 C7 O5 -1.7(2) yes
C7 C8 C9 C10 -169.00(10) yes
